data_2213473
loop_
_publ_author_name
'Makowski, Maciej'
'Lisowski, Marek'
'Miko\/lajczyk, Iwona'
'Lis, Tadeusz'

_publ_section_title
;<i>N</i>-[Glycyl-(<i>Z</i>)-\a,\b-dehydrophenylalanylglycyl-(<i>Z</i>)-\a,\b-dehydrophenylalanyl]glycine
 trifluoroacetate methanol solvate
;
_journal_coeditor_code LW2007
_journal_issue 5
_journal_name_full 'Acta Crystallographica Section E'
_journal_page_first o2709
_journal_page_last o2710
_journal_paper_doi 10.1107/S1600536807016613
_journal_volume 63
_journal_year 2007
_chemical_formula_iupac 'C24 H26 N5 O6 + , C2 F3 O2 - , C H4 O'
_chemical_formula_moiety 'C24 H26 N5 O6 + , C2 F3 O2 - , C H4 O'
_chemical_formula_sum 'C27 H30 F3 N5 O9'
_chemical_formula_weight 625.56
_chemical_name_systematic
;
N-[Glycyl-(<i>Z</i>)-\a,\b-dehydrophenylalanylglycyl-
(<i>Z</i>)-\a,\b-dehydrophenylalanyl]glycine trifluoroacetate methanol
solvate
;
_space_group_IT_number 14
_symmetry_cell_setting monoclinic
_symmetry_space_group_name_Hall '-P 2ybc'
_symmetry_space_group_name_H-M 'P 1 21/c 1'
_atom_sites_solution_hydrogens geom
_atom_sites_solution_primary direct
_atom_sites_solution_secondary difmap
_audit_creation_method SHELXL97
_cell_angle_alpha 90.00
_cell_angle_beta 96.93(3)
_cell_angle_gamma 90.00
_cell_formula_units_Z 4
_cell_length_a 13.267(7)
_cell_length_b 16.660(8)
_cell_length_c 13.459(7)
_cell_measurement_reflns_used 12781
_cell_measurement_temperature 100(2)
_cell_measurement_theta_max 76
_cell_measurement_theta_min 3
_cell_volume 2953(3)
_computing_cell_refinement 'CrysAlis CCD'
_computing_data_collection 'CrysAlis CCD (Oxford Diffraction, 2003)'
_computing_data_reduction 'CrysAlis CCD'
_computing_molecular_graphics 'SHELXTL (Bruker, 1997)'
_computing_publication_material SHELXL97
_computing_structure_refinement 'SHELXL97 (Sheldrick, 1997)'
_computing_structure_solution 'SHELXS97 (Sheldrick, 1997)'
_diffrn_ambient_temperature 100(2)
_diffrn_measured_fraction_theta_full 0.979
_diffrn_measured_fraction_theta_max 0.925
_diffrn_measurement_device_type 'Oxford Excalibur PX \k-geometry diffractometer plus CCD area detector'
_diffrn_measurement_method '\w and \f'
_diffrn_radiation_monochromator graphite
_diffrn_radiation_source 'fine-focus sealed tube'
_diffrn_radiation_type CuK\a
_diffrn_radiation_wavelength 1.5418
_diffrn_reflns_av_R_equivalents 0.032
_diffrn_reflns_av_sigmaI/netI 0.0308
_diffrn_reflns_limit_h_max 16
_diffrn_reflns_limit_h_min -14
_diffrn_reflns_limit_k_max 16
_diffrn_reflns_limit_k_min -20
_diffrn_reflns_limit_l_max 16
_diffrn_reflns_limit_l_min -14
_diffrn_reflns_number 24725
_diffrn_reflns_theta_full 67.50
_diffrn_reflns_theta_max 76.4
_diffrn_reflns_theta_min 3.36
_exptl_absorpt_coefficient_mu 1.02
_exptl_absorpt_correction_T_max 0.951
_exptl_absorpt_correction_T_min 0.792
_exptl_absorpt_correction_type numerical
_exptl_absorpt_process_details '(CrysAlis RED; Oxford Diffraction, 2003)'
_exptl_crystal_colour colourless
_exptl_crystal_density_diffrn 1.407
_exptl_crystal_density_method 'not measured'
_exptl_crystal_description block
_exptl_crystal_F_000 1304
_exptl_crystal_size_max 0.24
_exptl_crystal_size_mid 0.19
_exptl_crystal_size_min 0.05
_refine_diff_density_max 0.34
_refine_diff_density_min -0.46
_refine_ls_extinction_coef 0.0014(2)
_refine_ls_extinction_expression Fc^*^=kFc[1+0.001xFc^2^\l^3^/sin(2\q)]^-1/4^
_refine_ls_extinction_method 'SHELXL97 (Sheldrick, 1997)'
_refine_ls_goodness_of_fit_ref 1.03
_refine_ls_hydrogen_treatment constr
_refine_ls_matrix_type full
_refine_ls_number_parameters 402
_refine_ls_number_reflns 5723
_refine_ls_number_restraints 0
_refine_ls_restrained_S_all 1.034
_refine_ls_R_factor_all 0.0636
_refine_ls_R_factor_gt 0.048
_refine_ls_shift/su_max 0.001
_refine_ls_shift/su_mean 0.000
_refine_ls_structure_factor_coef Fsqd
_refine_ls_weighting_details 'calc w = 1/[\s^2^(Fo^2^)+(0.0995P)^2^] where P=(Fo^2^+2Fc^2^)/3'
_refine_ls_weighting_scheme calc
_refine_ls_wR_factor_gt 0.1358
_refine_ls_wR_factor_ref 0.144
_reflns_number_gt 4191
_reflns_number_total 5723
_reflns_threshold_expression I>2\s(I)
_cod_data_source_file lw2007.cif
_cod_data_source_block I
_cod_original_sg_symbol_H-M 'P 21/c'
_cod_database_code 2213473
_cod_database_fobs_code 2213473

loop_
_symmetry_equiv_pos_as_xyz
'x, y, z'
'-x, y+1/2, -z+1/2'
'-x, -y, -z'
'x, -y-1/2, z-1/2'

loop_
_atom_site_type_symbol
_atom_site_label
_atom_site_fract_x
_atom_site_fract_y
_atom_site_fract_z
_atom_site_U_iso_or_equiv
_atom_site_adp_type
_atom_site_calc_flag
_atom_site_refinement_flags
_atom_site_occupancy
O O1 0.53257(10) 0.65963(7) 0.38921(9) 0.0226(3) Uani d . 1
O O2 0.35789(10) 0.61904(7) 0.14489(10) 0.0289(3) Uani d . 1
O O3 0.50702(10) 0.43833(7) 0.13987(9) 0.0250(3) Uani d . 1
O O4 0.34387(11) 0.36464(8) 0.36263(10) 0.0349(3) Uani d . 1
O O5 0.07560(11) 0.43507(11) 0.11459(13) 0.0502(5) Uani d . 1
H H5 0.0581 0.4086 0.0622 0.075 Uiso calc R 1
O O6 0.23100(12) 0.40044(11) 0.08600(12) 0.0503(5) Uani d . 1
O O7 0.72524(11) 0.69533(8) 0.28416(10) 0.0328(3) Uani d . 1
O O8 0.80852(12) 0.68437(9) 0.14902(10) 0.0365(4) Uani d . 1
N N1 0.69746(12) 0.73717(9) 0.48612(12) 0.0246(3) Uani d . 1
H H1D 0.7292 0.7208 0.4334 0.037 Uiso calc R 1
H H1E 0.6789 0.6935 0.5203 0.037 Uiso calc R 1
H H1F 0.7405 0.7683 0.5275 0.037 Uiso calc R 1
N N2 0.47801(11) 0.77435(8) 0.30588(11) 0.0218(3) Uani d . 1
H H2D 0.4893 0.8260 0.2991 0.026 Uiso calc R 1
N N3 0.52384(12) 0.65305(8) 0.16893(11) 0.0216(3) Uani d . 1
H H3D 0.5703 0.6896 0.1871 0.026 Uiso calc R 1
N N4 0.51646(12) 0.51423(9) 0.28102(11) 0.0222(3) Uani d . 1
H H4D 0.5325 0.5612 0.3084 0.027 Uiso calc R 1
N N5 0.31322(12) 0.47507(10) 0.26488(12) 0.0288(4) Uani d . 1
H H5D 0.3397 0.5173 0.2386 0.035 Uiso calc R 1
F F1 0.89846(11) 0.70552(11) 0.40390(10) 0.0618(4) Uani d . 1
F F2 0.96435(11) 0.63636(10) 0.29436(12) 0.0615(4) Uani d . 1
F F3 0.95760(13) 0.76408(10) 0.28123(14) 0.0708(5) Uani d . 1
C C1 0.60598(14) 0.78420(11) 0.44898(14) 0.0244(4) Uani d . 1
H H1A 0.6260 0.8329 0.4141 0.029 Uiso calc R 1
H H1B 0.5703 0.8012 0.5060 0.029 Uiso calc R 1
C C2 0.53631(14) 0.73333(10) 0.37793(13) 0.0204(4) Uani d . 1
C C3 0.39924(14) 0.73758(10) 0.24064(13) 0.0230(4) Uani d . 1
C C4 0.30397(15) 0.76579(11) 0.22699(14) 0.0263(4) Uani d . 1
H H4A 0.2595 0.7385 0.1776 0.032 Uiso calc R 1
C C5 0.25772(14) 0.83269(11) 0.27685(14) 0.0269(4) Uani d . 1
C C6 0.29061(15) 0.85820(11) 0.37512(14) 0.0284(4) Uani d . 1
H H6A 0.3453 0.8312 0.4133 0.034 Uiso calc R 1
C C7 0.24381(16) 0.92255(12) 0.41694(16) 0.0325(5) Uani d . 1
H H7A 0.2672 0.9395 0.4831 0.039 Uiso calc R 1
C C8 0.16315(17) 0.96205(13) 0.36268(17) 0.0375(5) Uani d . 1
H H8A 0.1317 1.0063 0.3912 0.045 Uiso calc R 1
C C9 0.12858(17) 0.93647(14) 0.26603(17) 0.0390(5) Uani d . 1
H H9A 0.0730 0.9631 0.2287 0.047 Uiso calc R 1
C C10 0.17474(16) 0.87249(12) 0.22412(16) 0.0328(5) Uani d . 1
H H10A 0.1498 0.8552 0.1585 0.039 Uiso calc R 1
C C11 0.42529(15) 0.66568(10) 0.18113(13) 0.0236(4) Uani d . 1
C C12 0.55121(15) 0.57698(10) 0.12477(13) 0.0239(4) Uani d . 1
H H12A 0.6254 0.5762 0.1218 0.029 Uiso calc R 1
H H12B 0.5171 0.5737 0.0553 0.029 Uiso calc R 1
C C13 0.52226(14) 0.50366(10) 0.18250(13) 0.0216(4) Uani d . 1
C C14 0.48482(15) 0.45075(10) 0.34211(13) 0.0230(4) Uani d . 1
C C15 0.54577(16) 0.41652(11) 0.41713(14) 0.0273(4) Uani d . 1
H H15A 0.5138 0.3759 0.4518 0.033 Uiso calc R 1
C C16 0.65261(15) 0.43019(11) 0.45553(14) 0.0276(4) Uani d . 1
C C21 0.70155(17) 0.37048(13) 0.51760(15) 0.0357(5) Uani d . 1
H H21A 0.6644 0.3242 0.5328 0.043 Uiso calc R 1
C C20 0.80258(18) 0.37737(14) 0.55707(16) 0.0401(5) Uani d . 1
H H20A 0.8342 0.3357 0.5978 0.048 Uiso calc R 1
C C19 0.85755(17) 0.44510(14) 0.53701(16) 0.0390(5) Uani d . 1
H H19A 0.9270 0.4499 0.5635 0.047 Uiso calc R 1
C C18 0.81013(17) 0.50585(13) 0.47785(16) 0.0367(5) Uani d . 1
H H18A 0.8471 0.5529 0.4653 0.044 Uiso calc R 1
C C17 0.70912(16) 0.49856(12) 0.43672(15) 0.0314(5) Uani d . 1
H H17A 0.6782 0.5402 0.3956 0.038 Uiso calc R 1
C C22 0.37529(15) 0.42583(11) 0.32361(13) 0.0258(4) Uani d . 1
C C23 0.20558(15) 0.46164(13) 0.24324(15) 0.0334(5) Uani d . 1
H H23A 0.1697 0.5131 0.2501 0.040 Uiso calc R 1
H H23B 0.1840 0.4239 0.2934 0.040 Uiso calc R 1
C C24 0.17370(15) 0.42802(12) 0.13944(15) 0.0311(5) Uani d . 1
C C25 0.90493(18) 0.69935(14) 0.30531(16) 0.0383(5) Uani d . 1
C C26 0.80132(15) 0.69248(11) 0.24016(14) 0.0273(4) Uani d . 1
C C27 1.0656(2) 0.6760(2) 0.0823(3) 0.0687(9) Uani d . 1
H H27A 1.0552 0.7332 0.0677 0.103 Uiso calc R 1
H H27B 1.1174 0.6548 0.0432 0.103 Uiso calc R 1
H H27C 1.0882 0.6689 0.1538 0.103 Uiso calc R 1
O O9 0.97470(12) 0.63477(11) 0.05703(13) 0.0513(5) Uani d . 1
H H9 0.9305 0.6526 0.0909 0.077 Uiso calc R 1

loop_
_atom_site_aniso_label
_atom_site_aniso_U_11
_atom_site_aniso_U_22
_atom_site_aniso_U_33
_atom_site_aniso_U_12
_atom_site_aniso_U_13
_atom_site_aniso_U_23
O1 0.0336(7) 0.0150(6) 0.0193(6) -0.0009(5) 0.0037(5) 0.0007(5)
O2 0.0353(8) 0.0192(6) 0.0302(7) -0.0025(6) -0.0044(6) -0.0025(5)
O3 0.0382(7) 0.0136(6) 0.0234(6) -0.0007(5) 0.0046(6) -0.0017(5)
O4 0.0457(9) 0.0303(7) 0.0285(7) -0.0119(7) 0.0039(6) 0.0069(6)
O5 0.0296(8) 0.0729(12) 0.0479(10) 0.0011(8) 0.0034(7) -0.0217(9)
O6 0.0356(9) 0.0695(12) 0.0449(9) 0.0118(8) 0.0018(7) -0.0231(8)
O7 0.0340(8) 0.0375(8) 0.0269(7) -0.0015(6) 0.0040(6) -0.0032(6)
O8 0.0433(8) 0.0416(8) 0.0245(7) 0.0123(7) 0.0030(6) 0.0008(6)
N1 0.0290(8) 0.0224(8) 0.0223(8) -0.0028(7) 0.0022(6) 0.0001(6)
N2 0.0282(8) 0.0131(7) 0.0238(8) -0.0016(6) 0.0028(6) 0.0001(6)
N3 0.0317(8) 0.0130(7) 0.0201(7) -0.0009(6) 0.0032(6) -0.0008(6)
N4 0.0352(8) 0.0137(7) 0.0175(7) -0.0030(6) 0.0025(6) -0.0007(5)
N5 0.0318(9) 0.0258(8) 0.0288(8) -0.0029(7) 0.0036(7) 0.0024(7)
F1 0.0468(8) 0.1033(13) 0.0340(7) -0.0026(8) -0.0001(6) -0.0101(8)
F2 0.0486(8) 0.0753(11) 0.0568(9) 0.0221(8) -0.0091(7) -0.0060(8)
F3 0.0626(10) 0.0738(11) 0.0754(11) -0.0337(9) 0.0060(8) 0.0003(9)
C1 0.0295(10) 0.0195(9) 0.0244(9) -0.0002(8) 0.0035(8) -0.0010(7)
C2 0.0274(9) 0.0169(8) 0.0181(8) 0.0007(7) 0.0076(7) -0.0008(7)
C3 0.0305(10) 0.0160(8) 0.0222(9) -0.0011(7) 0.0017(7) 0.0015(7)
C4 0.0313(10) 0.0203(9) 0.0265(9) -0.0021(8) 0.0007(8) 0.0024(7)
C5 0.0278(10) 0.0237(9) 0.0298(10) 0.0003(8) 0.0062(8) 0.0050(8)
C6 0.0303(10) 0.0261(10) 0.0292(10) 0.0019(8) 0.0056(8) 0.0023(8)
C7 0.0361(11) 0.0323(11) 0.0304(10) 0.0027(9) 0.0095(9) 0.0007(8)
C8 0.0419(12) 0.0313(11) 0.0422(12) 0.0089(10) 0.0163(10) 0.0033(9)
C9 0.0373(12) 0.0402(12) 0.0402(12) 0.0141(10) 0.0072(10) 0.0074(9)
C10 0.0330(11) 0.0336(11) 0.0315(10) 0.0049(9) 0.0033(8) 0.0038(8)
C11 0.0345(10) 0.0159(8) 0.0196(9) 0.0011(8) 0.0000(8) 0.0041(7)
C12 0.0366(10) 0.0150(8) 0.0204(9) 0.0007(8) 0.0044(7) -0.0005(7)
C13 0.0268(9) 0.0165(8) 0.0215(9) 0.0021(7) 0.0030(7) -0.0001(7)
C14 0.0349(10) 0.0161(8) 0.0186(8) -0.0013(8) 0.0056(7) -0.0001(7)
C15 0.0394(11) 0.0198(9) 0.0236(9) 0.0005(8) 0.0077(8) 0.0021(7)
C16 0.0357(11) 0.0268(10) 0.0208(9) 0.0036(8) 0.0060(8) 0.0005(7)
C21 0.0418(12) 0.0348(11) 0.0308(10) 0.0046(10) 0.0060(9) 0.0083(9)
C20 0.0425(13) 0.0449(13) 0.0326(11) 0.0108(11) 0.0031(9) 0.0094(9)
C19 0.0353(11) 0.0486(13) 0.0321(11) 0.0066(10) 0.0002(9) -0.0030(10)
C18 0.0398(12) 0.0338(11) 0.0359(12) -0.0014(9) 0.0024(9) -0.0047(9)
C17 0.0375(11) 0.0265(10) 0.0295(10) 0.0035(9) 0.0008(9) 0.0008(8)
C22 0.0376(11) 0.0221(9) 0.0184(8) -0.0034(8) 0.0066(8) -0.0008(7)
C23 0.0315(11) 0.0382(11) 0.0310(11) -0.0020(9) 0.0061(8) -0.0019(9)
C24 0.0298(11) 0.0276(10) 0.0362(11) 0.0013(8) 0.0048(9) -0.0016(8)
C25 0.0396(12) 0.0463(13) 0.0299(11) 0.0025(10) 0.0081(9) -0.0008(9)
C26 0.0322(11) 0.0255(10) 0.0244(9) 0.0030(8) 0.0038(8) 0.0004(8)
C27 0.0431(15) 0.088(2) 0.077(2) -0.0201(15) 0.0135(14) -0.0356(17)
O9 0.0359(9) 0.0674(12) 0.0510(10) -0.0082(8) 0.0067(7) -0.0200(9)

loop_
_atom_type_symbol
_atom_type_description
_atom_type_scat_dispersion_real
_atom_type_scat_dispersion_imag
_atom_type_scat_source
C C 0.0181 0.0091 'International Tables Vol C Tables 4.2.6.8 and 6.1.1.4'
H H 0.0000 0.0000 'International Tables Vol C Tables 4.2.6.8 and 6.1.1.4'
N N 0.0311 0.0180 'International Tables Vol C Tables 4.2.6.8 and 6.1.1.4'
O O 0.0492 0.0322 'International Tables Vol C Tables 4.2.6.8 and 6.1.1.4'
F F 0.0727 0.0534 'International Tables Vol C Tables 4.2.6.8 and 6.1.1.4'

loop_
_geom_angle_atom_site_label_1
_geom_angle_atom_site_label_2
_geom_angle_atom_site_label_3
_geom_angle
_geom_angle_publ_flag
C24 O5 H5 109.5 ?
C1 N1 H1D 109.5 ?
C1 N1 H1E 109.5 ?
H1D N1 H1E 109.5 ?
C1 N1 H1F 109.5 ?
H1D N1 H1F 109.5 ?
H1E N1 H1F 109.5 ?
C2 N2 C3 122.72(15) ?
C2 N2 H2D 118.6 ?
C3 N2 H2D 118.6 ?
C11 N3 C12 118.31(15) ?
C11 N3 H3D 120.8 ?
C12 N3 H3D 120.8 ?
C13 N4 C14 121.53(14) ?
C13 N4 H4D 119.2 ?
C14 N4 H4D 119.2 ?
C22 N5 C23 122.99(17) ?
C22 N5 H5D 118.5 ?
C23 N5 H5D 118.5 ?
N1 C1 C2 109.37(15) ?
N1 C1 H1A 109.8 ?
C2 C1 H1A 109.8 ?
N1 C1 H1B 109.8 ?
C2 C1 H1B 109.8 ?
H1A C1 H1B 108.2 ?
O1 C2 N2 124.15(16) ?
O1 C2 C1 120.66(16) ?
N2 C2 C1 115.15(15) ?
C4 C3 N2 123.0(2) y
C4 C3 C11 118.7(2) y
N2 C3 C11 118.3(2) y
C3 C4 C5 129.9(2) y
C3 C4 H4A 115.1 ?
C5 C4 H4A 115.1 ?
C10 C5 C6 117.92(18) ?
C10 C5 C4 118.17(18) ?
C6 C5 C4 123.90(17) ?
C7 C6 C5 120.65(19) ?
C7 C6 H6A 119.7 ?
C5 C6 H6A 119.7 ?
C8 C7 C6 120.4(2) ?
C8 C7 H7A 119.8 ?
C6 C7 H7A 119.8 ?
C7 C8 C9 119.5(2) ?
C7 C8 H8A 120.2 ?
C9 C8 H8A 120.2 ?
C10 C9 C8 120.3(2) ?
C10 C9 H9A 119.8 ?
C8 C9 H9A 119.8 ?
C9 C10 C5 121.1(2) ?
C9 C10 H10A 119.4 ?
C5 C10 H10A 119.4 ?
O2 C11 N3 121.10(17) ?
O2 C11 C3 120.50(17) ?
N3 C11 C3 118.40(16) ?
N3 C12 C13 113.41(15) ?
N3 C12 H12A 108.9 ?
C13 C12 H12A 108.9 ?
N3 C12 H12B 108.9 ?
C13 C12 H12B 108.9 ?
H12A C12 H12B 107.7 ?
O3 C13 N4 123.10(16) ?
O3 C13 C12 120.47(16) ?
N4 C13 C12 116.42(15) ?
C15 C14 N4 123.6(2) y
C15 C14 C22 119.3(2) y
N4 C14 C22 116.9(2) y
C14 C15 C16 131.9(2) y
C14 C15 H15A 114.0 ?
C16 C15 H15A 114.0 ?
C17 C16 C21 117.57(19) ?
C17 C16 C15 125.24(17) ?
C21 C16 C15 117.18(18) ?
C20 C21 C16 121.7(2) ?
C20 C21 H21A 119.2 ?
C16 C21 H21A 119.2 ?
C21 C20 C19 120.0(2) ?
C21 C20 H20A 120.0 ?
C19 C20 H20A 120.0 ?
C20 C19 C18 119.4(2) ?
C20 C19 H19A 120.3 ?
C18 C19 H19A 120.3 ?
C19 C18 C17 120.8(2) ?
C19 C18 H18A 119.6 ?
C17 C18 H18A 119.6 ?
C18 C17 C16 120.57(19) ?
C18 C17 H17A 119.7 ?
C16 C17 H17A 119.7 ?
O4 C22 N5 122.34(18) ?
O4 C22 C14 121.60(17) ?
N5 C22 C14 116.03(16) ?
N5 C23 C24 113.77(17) ?
N5 C23 H23A 108.8 ?
C24 C23 H23A 108.8 ?
N5 C23 H23B 108.8 ?
C24 C23 H23B 108.8 ?
H23A C23 H23B 107.7 ?
O6 C24 O5 124.3(2) ?
O6 C24 C23 124.56(19) ?
O5 C24 C23 111.11(17) ?
F2 C25 F1 106.18(18) ?
F2 C25 F3 105.86(19) ?
F1 C25 F3 105.86(19) ?
F2 C25 C26 112.18(18) ?
F1 C25 C26 114.09(19) ?
F3 C25 C26 112.06(18) ?
O7 C26 O8 129.84(19) ?
O7 C26 C25 116.73(17) ?
O8 C26 C25 113.43(18) ?
O9 C27 H27A 109.5 ?
O9 C27 H27B 109.5 ?
H27A C27 H27B 109.5 ?
O9 C27 H27C 109.5 ?
H27A C27 H27C 109.5 ?
H27B C27 H27C 109.5 ?
C27 O9 H9 109.5 ?

loop_
_geom_bond_atom_site_label_1
_geom_bond_atom_site_label_2
_geom_bond_distance
_geom_bond_publ_flag
O1 C2 1.239(2) ?
O2 C11 1.239(2) ?
O3 C13 1.236(2) ?
O4 C22 1.242(2) ?
O5 C24 1.309(3) ?
O5 H5 0.8400 ?
O6 C24 1.199(3) ?
O7 C26 1.231(3) ?
O8 C26 1.249(2) ?
N1 C1 1.480(2) ?
N1 H1D 0.9100 ?
N1 H1E 0.9100 ?
N1 H1F 0.9100 ?
N2 C2 1.351(2) ?
N2 C3 1.420(2) y
N2 H2D 0.8800 ?
N3 C11 1.354(3) ?
N3 C12 1.464(2) ?
N3 H3D 0.8800 ?
N4 C13 1.349(2) ?
N4 C14 1.433(2) y
N4 H4D 0.8800 ?
N5 C22 1.349(3) ?
N5 C23 1.440(3) ?
N5 H5D 0.8800 ?
F1 C25 1.344(3) ?
F2 C25 1.331(3) ?
F3 C25 1.346(3) ?
C1 C2 1.508(3) ?
C1 H1A 0.9900 ?
C1 H1B 0.9900 ?
C3 C4 1.340(3) y
C3 C11 1.504(3) ?
C4 C5 1.473(3) ?
C4 H4A 0.9500 ?
C5 C10 1.402(3) ?
C5 C6 1.407(3) ?
C6 C7 1.391(3) ?
C6 H6A 0.9500 ?
C7 C8 1.387(3) ?
C7 H7A 0.9500 ?
C8 C9 1.393(3) ?
C8 H8A 0.9500 ?
C9 C10 1.383(3) ?
C9 H9A 0.9500 ?
C10 H10A 0.9500 ?
C12 C13 1.522(2) ?
C12 H12A 0.9900 ?
C12 H12B 0.9900 ?
C14 C15 1.342(3) y
C14 C22 1.503(3) ?
C15 C16 1.467(3) ?
C15 H15A 0.9500 ?
C16 C17 1.403(3) ?
C16 C21 1.406(3) ?
C21 C20 1.386(3) ?
C21 H21A 0.9500 ?
C20 C19 1.388(3) ?
C20 H20A 0.9500 ?
C19 C18 1.391(3) ?
C19 H19A 0.9500 ?
C18 C17 1.392(3) ?
C18 H18A 0.9500 ?
C17 H17A 0.9500 ?
C23 C24 1.517(3) ?
C23 H23A 0.9900 ?
C23 H23B 0.9900 ?
C25 C26 1.543(3) ?
C27 O9 1.394(3) ?
C27 H27A 0.9800 ?
C27 H27B 0.9800 ?
C27 H27C 0.9800 ?
O9 H9 0.8400 ?

loop_
_geom_hbond_atom_site_label_D
_geom_hbond_atom_site_label_H
_geom_hbond_atom_site_label_A
_geom_hbond_site_symmetry_A
_geom_hbond_distance_DH
_geom_hbond_distance_HA
_geom_hbond_distance_DA
_geom_hbond_angle_DHA
_geom_hbond_publ_flag
O9 H9 O8 . 0.84 1.95 2.781(2) 169 y
O5 H5 O9 3_665 0.84 1.77 2.600(3) 172 y
N1 H1D O7 . 0.91 2.05 2.873(2) 150 y
N1 H1E O4 3_666 0.91 1.90 2.755(2) 155 y
N1 H1F O8 4_576 0.91 1.94 2.812(2) 160 y
N2 H2D O3 2_655 0.88 2.04 2.829(2) 148 y
N3 H3D O7 . 0.88 2.30 3.007(3) 137 y
N4 H4D O1 . 0.88 1.97 2.821(2) 163 y
N5 H5D O2 . 0.88 2.14 2.991(2) 161 y
N1 H1D F1 . 0.91 2.34 3.054(3) 135 y
N3 H3D N2 . 0.88 2.55 2.850(2) 101 n
N4 H4D N3 . 0.88 2.41 2.769(2) 105 n
N5 H5D N4 . 0.88 2.35 2.757(3) 109 n
C1 H1A O3 2_655 0.99 2.53 3.137(2) 119 n
C1 H1A O6 2_655 0.99 2.21 2.982(3) 134 n
C4 H4A O2 . 0.95 2.45 2.811(3) 102 n
C7 H7A O2 4_576 0.95 2.55 3.326(3) 139 n
C15 H15A O4 . 0.95 2.43 2.826(3) 105 n
C15 H15A O1 3_666 0.95 2.37 3.184(3) 143 n
C23 H23B O4 . 0.99 2.42 2.802(3) 102 n
C1 H1B N3 4_576 0.99 2.47 3.438(3) 166 n
C6 H6A N2 . 0.95 2.59 3.092(3) 114 n
C17 H17A N4 . 0.95 2.52 3.114(3) 120 n

loop_
_geom_torsion_atom_site_label_1
_geom_torsion_atom_site_label_2
_geom_torsion_atom_site_label_3
_geom_torsion_atom_site_label_4
_geom_torsion
_geom_torsion_publ_flag
N1 C1 C2 N2 -150.7(2) y
C3 N2 C2 C1 -171.8(2) y
C2 N2 C3 C11 -55.0(2) y
N2 C3 C11 N3 -19.0(2) y
C12 N3 C11 C3 170.6(2) y
N2 C3 C4 C5 -4.7(3) y
C3 C4 C5 C6 -28.3(3) y
C3 C4 C5 C10 152.9(2) y
C11 N3 C12 C13 -57.6(2) y
N3 C12 C13 N4 -26.5(2) y
C14 N4 C13 C12 176.7(2) y
C13 N4 C14 C22 -69.4(2) y
N4 C14 C22 N5 -12.0(2) y
C23 N5 C22 C14 -177.3(2) y
N4 C14 C15 C16 -1.1(3) y
C14 C15 C16 C17 17.5(3) y
C14 C15 C16 C21 -163.7(2) y
C22 N5 C23 C24 -103.4(2) y
N5 C23 C24 O5 -164.7(2) y
C3 N2 C2 O1 5.9(3) ?
N1 C1 C2 O1 31.5(2) ?
C2 N2 C3 C4 127.6(2) ?
C11 C3 C4 C5 177.90(17) ?
C10 C5 C6 C7 -1.9(3) ?
C4 C5 C6 C7 179.30(18) ?
C5 C6 C7 C8 0.7(3) ?
C6 C7 C8 C9 0.5(3) ?
C7 C8 C9 C10 -0.5(3) ?
C8 C9 C10 C5 -0.8(3) ?
C6 C5 C10 C9 2.0(3) ?
C4 C5 C10 C9 -179.15(19) ?
C12 N3 C11 O2 -8.9(2) ?
C4 C3 C11 O2 -21.9(3) ?
N2 C3 C11 O2 160.54(16) ?
C4 C3 C11 N3 158.56(17) ?
C14 N4 C13 O3 -4.5(3) ?
N3 C12 C13 O3 154.67(17) ?
C13 N4 C14 C15 114.5(2) ?
C22 C14 C15 C16 -177.20(18) ?
C17 C16 C21 C20 -1.6(3) ?
C15 C16 C21 C20 179.50(19) ?
C16 C21 C20 C19 1.1(3) ?
C21 C20 C19 C18 0.5(3) ?
C20 C19 C18 C17 -1.6(3) ?
C19 C18 C17 C16 1.0(3) ?
C21 C16 C17 C18 0.5(3) ?
C15 C16 C17 C18 179.33(18) ?
C23 N5 C22 O4 0.7(3) ?
C15 C14 C22 O4 -13.7(3) ?
N4 C14 C22 O4 169.95(16) ?
C15 C14 C22 N5 164.33(17) ?
N5 C23 C24 O6 13.6(3) ?
F2 C25 C26 O7 122.5(2) ?
F1 C25 C26 O7 1.7(3) ?
F3 C25 C26 O7 -118.6(2) ?
F2 C25 C26 O8 -57.2(2) ?
F1 C25 C26 O8 -177.97(18) ?
F3 C25 C26 O8 61.7(2) ?

loop_
_cod_related_entry_id
_cod_related_entry_database
_cod_related_entry_code
1 ChemSpider 21185087
